data_4309096
loop_
_publ_author_name
'Yu-Bin Dong'
'Hai-Ying Wang'
'Jian-Ping Ma'
'Da-Zhong Shen'
'Ru-Qi Huang'

_publ_section_title
;
Synthesis and Characterization of New Coordination Polymers Generated from
Bent Bis(Cyanophenyl)oxadiazole Ligands and Ag(I) Salts
;
_journal_name_full 'Inorganic Chemistry'
_journal_page_first 4679
_journal_page_last 4692
_journal_paper_doi 10.1021/ic050218s
_journal_volume 44
_journal_year 2005
_chemical_formula_sum 'C16 H10 Ag Cl N4 O6'
_chemical_formula_weight 497.60
_chemical_name_systematic
; 
 ? 
;
_space_group_IT_number 2
_symmetry_cell_setting triclinic
_symmetry_space_group_name_Hall '-P 1'
_symmetry_space_group_name_H-M 'P -1'
_atom_sites_solution_hydrogens geom
_atom_sites_solution_primary direct
_atom_sites_solution_secondary difmap
_audit_creation_method SHELXL-97
_cell_angle_alpha 68.978(6)
_cell_angle_beta 78.217(6)
_cell_angle_gamma 81.851(7)
_cell_formula_units_Z 2
_cell_length_a 9.342(4)
_cell_length_b 9.889(4)
_cell_length_c 10.512(4)
_cell_measurement_reflns_used 2983
_cell_measurement_temperature 293(2)
_cell_measurement_theta_max 27.014
_cell_measurement_theta_min 2.481
_cell_volume 884.9(6)
_computing_cell_refinement 'Bruker SMART'
_computing_data_collection 'Bruker SMART'
_computing_data_reduction 'Bruker SAINT'
_computing_molecular_graphics 'Bruker SHELXTL'
_computing_publication_material 'Bruker SHELXTL'
_computing_structure_refinement 'SHELXL-97 (Sheldrick, 1997)'
_computing_structure_solution 'SHELXS-97 (Sheldrick, 1990)'
_diffrn_ambient_temperature 293(2)
_diffrn_measured_fraction_theta_full 0.975
_diffrn_measured_fraction_theta_max 0.975
_diffrn_measurement_device_type 'CCD area detector'
_diffrn_measurement_method 'phi and omega scans'
_diffrn_radiation_monochromator graphite
_diffrn_radiation_source 'fine-focus sealed tube'
_diffrn_radiation_type MoK\a
_diffrn_radiation_wavelength 0.71073
_diffrn_reflns_av_R_equivalents 0.0201
_diffrn_reflns_av_sigmaI/netI 0.0377
_diffrn_reflns_limit_h_max 11
_diffrn_reflns_limit_h_min -10
_diffrn_reflns_limit_k_max 11
_diffrn_reflns_limit_k_min -10
_diffrn_reflns_limit_l_max 11
_diffrn_reflns_limit_l_min -12
_diffrn_reflns_number 4577
_diffrn_reflns_theta_full 25.50
_diffrn_reflns_theta_max 25.50
_diffrn_reflns_theta_min 2.10
_exptl_absorpt_coefficient_mu 1.334
_exptl_absorpt_correction_T_max 0.9124
_exptl_absorpt_correction_T_min 0.6748
_exptl_absorpt_correction_type multi-scan
_exptl_absorpt_process_details sadabs
_exptl_crystal_colour colourless
_exptl_crystal_density_diffrn 1.868
_exptl_crystal_density_method 'not measured'
_exptl_crystal_description plane
_exptl_crystal_F_000 492
_exptl_crystal_size_max 0.32
_exptl_crystal_size_mid 0.20
_exptl_crystal_size_min 0.07
_refine_diff_density_max 2.266
_refine_diff_density_min -1.118
_refine_diff_density_rms 0.131
_refine_ls_extinction_method none
_refine_ls_goodness_of_fit_ref 1.074
_refine_ls_hydrogen_treatment mixed
_refine_ls_matrix_type full
_refine_ls_number_parameters 259
_refine_ls_number_reflns 3208
_refine_ls_number_restraints 3
_refine_ls_restrained_S_all 1.077
_refine_ls_R_factor_all 0.0565
_refine_ls_R_factor_gt 0.0512
_refine_ls_shift/su_max 0.001
_refine_ls_shift/su_mean 0.000
_refine_ls_structure_factor_coef Fsqd
_refine_ls_weighting_details 'calc w=1/[\s^2^(Fo^2^)+(0.0868P)^2^+1.4320P] where P=(Fo^2^+2Fc^2^)/3'
_refine_ls_weighting_scheme calc
_refine_ls_wR_factor_gt 0.1379
_refine_ls_wR_factor_ref 0.1435
_reflns_number_gt 2826
_reflns_number_total 3208
_reflns_threshold_expression >2sigma(I)
_cod_data_source_file ic050218ssi20050210_123644_1.cif
_cod_data_source_block 1-41029fm
_cod_depositor_comments
;
The following automatic conversions were performed:
'_symmetry_cell_setting' value 'Triclinic' changed to 'triclinic'
according to '/home/saulius/struct/CIF-dictionaries/cif_core.dic'
dictionary named 'cif_core.dic' version 2.4.1 from 2010-06-29.

Automatic conversion script
Id: cif_fix_enum 1527 2010-12-29 10:47:43Z saulius 
;
_cod_original_cell_volume 884.8(6)
_cod_database_code 4309096

loop_
_symmetry_equiv_pos_as_xyz
'x, y, z'
'-x, -y, -z'

loop_
_atom_site_label
_atom_site_type_symbol
_atom_site_fract_x
_atom_site_fract_y
_atom_site_fract_z
_atom_site_U_iso_or_equiv
_atom_site_adp_type
_atom_site_occupancy
_atom_site_symmetry_multiplicity
_atom_site_calc_flag
_atom_site_refinement_flags
_atom_site_disorder_assembly
_atom_site_disorder_group
Ag1 Ag 0.62038(4) -0.13939(4) 0.57970(4) 0.0510(2) Uani 1 1 d . . .
N1 N 0.3363(4) 0.0459(4) 0.6600(4) 0.0348(8) Uani 1 1 d . . .
N2 N 0.4344(4) -0.0650(4) 0.7306(4) 0.0358(8) Uani 1 1 d . . .
N3 N -0.2985(5) 0.6239(5) 0.6614(5) 0.0506(11) Uani 1 1 d . . .
N4 N 0.6644(7) -0.5571(10) 1.4220(6) 0.110(3) Uani 1 1 d . . .
C1 C -0.2145(6) 0.5261(5) 0.6822(5) 0.0423(11) Uani 1 1 d . . .
C2 C -0.1045(5) 0.4064(5) 0.7051(5) 0.0366(10) Uani 1 1 d . . .
C3 C -0.0426(6) 0.3618(5) 0.8250(5) 0.0434(11) Uani 1 1 d . . .
H3 H -0.0759 0.4045 0.8924 0.052 Uiso 1 1 calc R . .
C4 C -0.0602(5) 0.3396(5) 0.6065(5) 0.0372(10) Uani 1 1 d . . .
H4 H -0.1062 0.3673 0.5294 0.045 Uiso 1 1 calc R . .
C5 C 0.0529(5) 0.2315(5) 0.6235(4) 0.0354(9) Uani 1 1 d . . .
H5 H 0.0843 0.1866 0.5575 0.042 Uiso 1 1 calc R . .
C6 C 0.1190(5) 0.1904(5) 0.7394(4) 0.0321(9) Uani 1 1 d . . .
C7 C 0.0702(6) 0.2518(6) 0.8414(5) 0.0421(11) Uani 1 1 d . . .
H7 H 0.1127 0.2196 0.9209 0.051 Uiso 1 1 calc R . .
C8 C 0.2434(5) 0.0819(5) 0.7538(4) 0.0324(9) Uani 1 1 d . . .
C9 C 0.3930(5) -0.0848(5) 0.8596(5) 0.0325(9) Uani 1 1 d . . .
C10 C 0.4530(5) -0.1854(5) 0.9803(4) 0.0353(10) Uani 1 1 d . . .
C11 C 0.4007(5) -0.1736(5) 1.1094(5) 0.0397(10) Uani 1 1 d . . .
H11 H 0.3277 -0.1020 1.1194 0.048 Uiso 1 1 calc R . .
C12 C 0.4578(6) -0.2694(6) 1.2240(5) 0.0479(12) Uani 1 1 d . . .
H12 H 0.4238 -0.2617 1.3109 0.057 Uiso 1 1 calc R . .
C13 C 0.5647(5) -0.3755(6) 1.2081(5) 0.0476(12) Uani 1 1 d . . .
C14 C 0.6182(6) -0.3876(7) 1.0795(6) 0.0603(16) Uani 1 1 d . . .
H14 H 0.6913 -0.4593 1.0701 0.072 Uiso 1 1 calc R . .
C15 C 0.5624(7) -0.2928(7) 0.9657(5) 0.0558(15) Uani 1 1 d . . .
H15 H 0.5977 -0.3004 0.8789 0.067 Uiso 1 1 calc R . .
C16 C 0.6219(7) -0.4784(9) 1.3280(6) 0.0697(19) Uani 1 1 d . . .
O1 O 0.2734(3) 0.0045(3) 0.8829(3) 0.0344(7) Uani 1 1 d . . .
O2 O 0.0330(9) 0.7854(11) 0.6471(6) 0.135(3) Uani 1 1 d . . .
O3 O -0.0683(8) 0.6657(7) 0.8705(7) 0.0996(19) Uani 1 1 d . . .
O4 O -0.0542(13) 0.9063(8) 0.8028(8) 0.154(4) Uani 1 1 d . . .
O5 O 0.1545(9) 0.7572(11) 0.8274(8) 0.138(3) Uani 1 1 d . . .
O6 O 0.7557(7) 0.0495(7) 0.5934(7) 0.0861(15) Uani 1 1 d D . .
Cl1 Cl 0.0176(2) 0.77780(19) 0.78361(15) 0.0685(5) Uani 1 1 d . . .
H1 H 0.712(3) 0.122(2) 0.543(3) 0.000 Uiso 1 1 d D . .
H2 H 0.821(3) 0.053(3) 0.635(3) 0.000 Uiso 1 1 d D . .

loop_
_atom_site_aniso_label
_atom_site_aniso_U_11
_atom_site_aniso_U_22
_atom_site_aniso_U_33
_atom_site_aniso_U_23
_atom_site_aniso_U_13
_atom_site_aniso_U_12
Ag1 0.0621(3) 0.0454(3) 0.0324(3) -0.00947(18) -0.00692(18) 0.02633(19)
N1 0.040(2) 0.0340(19) 0.0243(18) -0.0069(15) -0.0103(15) 0.0163(16)
N2 0.039(2) 0.0339(19) 0.0259(18) -0.0048(15) -0.0085(15) 0.0159(16)
N3 0.055(3) 0.037(2) 0.051(3) -0.0115(19) -0.012(2) 0.022(2)
N4 0.076(4) 0.162(7) 0.046(3) 0.004(4) -0.024(3) 0.051(4)
C1 0.045(3) 0.036(3) 0.040(3) -0.010(2) -0.006(2) 0.009(2)
C2 0.037(2) 0.030(2) 0.036(2) -0.0072(18) -0.0059(18) 0.0106(18)
C3 0.054(3) 0.039(3) 0.035(2) -0.018(2) -0.008(2) 0.018(2)
C4 0.039(2) 0.037(2) 0.031(2) -0.0062(19) -0.0141(18) 0.0085(19)
C5 0.041(2) 0.035(2) 0.029(2) -0.0121(18) -0.0084(18) 0.0099(19)
C6 0.034(2) 0.029(2) 0.029(2) -0.0087(17) -0.0085(17) 0.0097(17)
C7 0.051(3) 0.045(3) 0.031(2) -0.016(2) -0.015(2) 0.018(2)
C8 0.036(2) 0.031(2) 0.027(2) -0.0080(17) -0.0125(17) 0.0118(18)
C9 0.033(2) 0.032(2) 0.031(2) -0.0104(18) -0.0100(17) 0.0104(17)
C10 0.035(2) 0.039(2) 0.027(2) -0.0066(18) -0.0117(17) 0.0096(19)
C11 0.043(2) 0.041(3) 0.030(2) -0.009(2) -0.0092(19) 0.008(2)
C12 0.048(3) 0.061(3) 0.029(2) -0.010(2) -0.011(2) 0.005(2)
C13 0.041(3) 0.061(3) 0.029(2) 0.000(2) -0.016(2) 0.007(2)
C14 0.053(3) 0.071(4) 0.039(3) -0.007(3) -0.015(2) 0.032(3)
C15 0.064(3) 0.065(4) 0.029(2) -0.015(2) -0.016(2) 0.035(3)
C16 0.048(3) 0.098(5) 0.041(3) -0.002(3) -0.016(3) 0.020(3)
O1 0.0382(16) 0.0373(16) 0.0238(14) -0.0100(13) -0.0092(12) 0.0141(13)
O2 0.140(6) 0.224(9) 0.053(3) -0.056(5) -0.015(3) -0.029(6)
O3 0.123(5) 0.085(4) 0.092(4) -0.030(3) 0.003(4) -0.043(4)
O4 0.291(12) 0.073(4) 0.098(5) -0.023(4) -0.065(6) 0.013(6)
O5 0.121(6) 0.202(9) 0.106(5) -0.044(6) -0.037(4) -0.062(6)
O6 0.090(4) 0.084(4) 0.093(4) -0.035(3) -0.021(3) -0.013(3)
Cl1 0.1008(13) 0.0686(10) 0.0406(7) -0.0172(7) -0.0071(7) -0.0311(9)

loop_
_atom_type_symbol
_atom_type_description
_atom_type_scat_dispersion_real
_atom_type_scat_dispersion_imag
_atom_type_scat_source
C C 0.0033 0.0016 'International Tables Vol C Tables 4.2.6.8 and 6.1.1.4'
H H 0.0000 0.0000 'International Tables Vol C Tables 4.2.6.8 and 6.1.1.4'
N N 0.0061 0.0033 'International Tables Vol C Tables 4.2.6.8 and 6.1.1.4'
O O 0.0106 0.0060 'International Tables Vol C Tables 4.2.6.8 and 6.1.1.4'
Cl Cl 0.1484 0.1585 'International Tables Vol C Tables 4.2.6.8 and 6.1.1.4'
Ag Ag -0.8971 1.1015 'International Tables Vol C Tables 4.2.6.8 and 6.1.1.4'

loop_
_geom_angle_atom_site_label_1
_geom_angle_atom_site_label_2
_geom_angle_atom_site_label_3
_geom_angle
_geom_angle_site_symmetry_1
_geom_angle_site_symmetry_3
_geom_angle_publ_flag
N3 Ag1 N1 112.11(15) 1_645 2_656 ?
N3 Ag1 N2 114.51(15) 1_645 . ?
N1 Ag1 N2 127.88(12) 2_656 . ?
N3 Ag1 O6 120.4(2) 1_645 . ?
N1 Ag1 O6 91.31(18) 2_656 . ?
N2 Ag1 O6 84.62(18) . . ?
C8 N1 N2 106.3(3) . . ?
C8 N1 Ag1 133.6(3) . 2_656 ?
N2 N1 Ag1 119.7(2) . 2_656 ?
C9 N2 N1 106.4(3) . . ?
C9 N2 Ag1 141.2(3) . . ?
N1 N2 Ag1 112.3(2) . . ?
C1 N3 Ag1 156.9(5) . 1_465 ?
N3 C1 C2 177.8(6) . . ?
C4 C2 C3 121.4(4) . . ?
C4 C2 C1 119.4(4) . . ?
C3 C2 C1 119.2(4) . . ?
C7 C3 C2 118.5(4) . . ?
C7 C3 H3 120.8 . . ?
C2 C3 H3 120.8 . . ?
C5 C4 C2 119.5(4) . . ?
C5 C4 H4 120.3 . . ?
C2 C4 H4 120.3 . . ?
C4 C5 C6 119.5(4) . . ?
C4 C5 H5 120.2 . . ?
C6 C5 H5 120.2 . . ?
C7 C6 C5 121.1(4) . . ?
C7 C6 C8 119.4(4) . . ?
C5 C6 C8 119.5(4) . . ?
C6 C7 C3 119.9(4) . . ?
C6 C7 H7 120.1 . . ?
C3 C7 H7 120.1 . . ?
N1 C8 O1 111.7(4) . . ?
N1 C8 C6 129.7(4) . . ?
O1 C8 C6 118.5(4) . . ?
N2 C9 O1 112.2(4) . . ?
N2 C9 C10 130.6(4) . . ?
O1 C9 C10 117.3(4) . . ?
C11 C10 C15 120.1(4) . . ?
C11 C10 C9 119.8(4) . . ?
C15 C10 C9 120.2(4) . . ?
C10 C11 C12 119.7(5) . . ?
C10 C11 H11 120.1 . . ?
C12 C11 H11 120.1 . . ?
C13 C12 C11 119.5(5) . . ?
C13 C12 H12 120.2 . . ?
C11 C12 H12 120.2 . . ?
C12 C13 C14 121.1(5) . . ?
C12 C13 C16 119.8(5) . . ?
C14 C13 C16 119.0(5) . . ?
C15 C14 C13 119.6(5) . . ?
C15 C14 H14 120.2 . . ?
C13 C14 H14 120.2 . . ?
C14 C15 C10 120.0(5) . . ?
C14 C15 H15 120.0 . . ?
C10 C15 H15 120.0 . . ?
N4 C16 C13 178.9(8) . . ?
C9 O1 C8 103.5(3) . . ?
Ag1 O6 H1 99(2) . . ?
Ag1 O6 H2 137(2) . . ?
H1 O6 H2 125(3) . . ?
O2 Cl1 O3 110.7(4) . . ?
O2 Cl1 O5 111.8(5) . . ?
O3 Cl1 O5 109.2(5) . . ?
O2 Cl1 O4 111.5(5) . . ?
O3 Cl1 O4 106.2(5) . . ?
O5 Cl1 O4 107.2(6) . . ?

loop_
_geom_bond_atom_site_label_1
_geom_bond_atom_site_label_2
_geom_bond_distance
_geom_bond_site_symmetry_2
_geom_bond_publ_flag
Ag1 N3 2.261(4) 1_645 ?
Ag1 N1 2.320(4) 2_656 ?
Ag1 N2 2.329(4) . ?
Ag1 O6 2.458(5) . ?
N1 C8 1.291(6) . ?
N1 N2 1.415(5) . ?
N1 Ag1 2.320(4) 2_656 ?
N2 C9 1.282(6) . ?
N3 C1 1.141(7) . ?
N3 Ag1 2.261(4) 1_465 ?
N4 C16 1.123(8) . ?
C1 C2 1.438(6) . ?
C2 C4 1.386(7) . ?
C2 C3 1.394(7) . ?
C3 C7 1.392(7) . ?
C3 H3 0.9300 . ?
C4 C5 1.382(6) . ?
C4 H4 0.9300 . ?
C5 C6 1.383(6) . ?
C5 H5 0.9300 . ?
C6 C7 1.383(6) . ?
C6 C8 1.458(6) . ?
C7 H7 0.9300 . ?
C8 O1 1.362(5) . ?
C9 O1 1.361(5) . ?
C9 C10 1.463(6) . ?
C10 C11 1.386(6) . ?
C10 C15 1.393(7) . ?
C11 C12 1.390(7) . ?
C11 H11 0.9300 . ?
C12 C13 1.374(8) . ?
C12 H12 0.9300 . ?
C13 C14 1.383(8) . ?
C13 C16 1.452(7) . ?
C14 C15 1.376(7) . ?
C14 H14 0.9300 . ?
C15 H15 0.9300 . ?
O2 Cl1 1.388(6) . ?
O3 Cl1 1.390(6) . ?
O4 Cl1 1.412(8) . ?
O5 Cl1 1.410(7) . ?
O6 H1 0.835(10) . ?
O6 H2 0.830(10) . ?

loop_
_geom_hbond_atom_site_label_D
_geom_hbond_atom_site_label_H
_geom_hbond_atom_site_label_A
_geom_hbond_distance_DH
_geom_hbond_distance_HA
_geom_hbond_distance_DA
_geom_hbond_angle_DHA
_geom_hbond_site_symmetry_A
O6 H2 O4 0.830(10) 2.26(2) 2.942(11) 140(3) 1_645

loop_
_geom_torsion_atom_site_label_1
_geom_torsion_atom_site_label_2
_geom_torsion_atom_site_label_3
_geom_torsion_atom_site_label_4
_geom_torsion
_geom_torsion_site_symmetry_1
_geom_torsion_site_symmetry_2
_geom_torsion_site_symmetry_3
_geom_torsion_site_symmetry_4
_geom_torsion_publ_flag
C8 N1 N2 C9 -0.6(5) . . . . ?
Ag1 N1 N2 C9 173.5(3) 2_656 . . . ?
C8 N1 N2 Ag1 -177.1(3) . . . . ?
Ag1 N1 N2 Ag1 -3.0(4) 2_656 . . . ?
N3 Ag1 N2 C9 37.2(6) 1_645 . . . ?
N1 Ag1 N2 C9 -171.3(5) 2_656 . . . ?
O6 Ag1 N2 C9 -83.8(6) . . . . ?
N3 Ag1 N2 N1 -148.2(3) 1_645 . . . ?
N1 Ag1 N2 N1 3.3(4) 2_656 . . . ?
O6 Ag1 N2 N1 90.8(3) . . . . ?
Ag1 N3 C1 C2 -7(16) 1_465 . . . ?
N3 C1 C2 C4 -81(15) . . . . ?
N3 C1 C2 C3 98(15) . . . . ?
C4 C2 C3 C7 2.7(8) . . . . ?
C1 C2 C3 C7 -176.0(5) . . . . ?
C3 C2 C4 C5 -3.4(7) . . . . ?
C1 C2 C4 C5 175.4(5) . . . . ?
C2 C4 C5 C6 0.7(7) . . . . ?
C4 C5 C6 C7 2.5(7) . . . . ?
C4 C5 C6 C8 -176.7(4) . . . . ?
C5 C6 C7 C3 -3.2(8) . . . . ?
C8 C6 C7 C3 176.1(5) . . . . ?
C2 C3 C7 C6 0.5(8) . . . . ?
N2 N1 C8 O1 1.0(5) . . . . ?
Ag1 N1 C8 O1 -172.0(3) 2_656 . . . ?
N2 N1 C8 C6 180.0(5) . . . . ?
Ag1 N1 C8 C6 7.0(8) 2_656 . . . ?
C7 C6 C8 N1 -154.6(5) . . . . ?
C5 C6 C8 N1 24.7(8) . . . . ?
C7 C6 C8 O1 24.4(7) . . . . ?
C5 C6 C8 O1 -156.3(4) . . . . ?
N1 N2 C9 O1 0.1(5) . . . . ?
Ag1 N2 C9 O1 174.9(3) . . . . ?
N1 N2 C9 C10 179.9(5) . . . . ?
Ag1 N2 C9 C10 -5.3(9) . . . . ?
N2 C9 C10 C11 171.5(5) . . . . ?
O1 C9 C10 C11 -8.7(7) . . . . ?
N2 C9 C10 C15 -8.5(8) . . . . ?
O1 C9 C10 C15 171.3(5) . . . . ?
C15 C10 C11 C12 0.0(8) . . . . ?
C9 C10 C11 C12 180.0(5) . . . . ?
C10 C11 C12 C13 -0.5(8) . . . . ?
C11 C12 C13 C14 0.9(9) . . . . ?
C11 C12 C13 C16 -178.3(6) . . . . ?
C12 C13 C14 C15 -0.7(10) . . . . ?
C16 C13 C14 C15 178.5(6) . . . . ?
C13 C14 C15 C10 0.1(10) . . . . ?
C11 C10 C15 C14 0.3(9) . . . . ?
C9 C10 C15 C14 -179.8(6) . . . . ?
C12 C13 C16 N4 8(52) . . . . ?
C14 C13 C16 N4 -172(51) . . . . ?
N2 C9 O1 C8 0.5(5) . . . . ?
C10 C9 O1 C8 -179.4(4) . . . . ?
N1 C8 O1 C9 -0.9(5) . . . . ?
C6 C8 O1 C9 180.0(4) . . . . ?
